data_2213067
loop_
_publ_author_name
'Hua-Shu Jin'
'Hai-Jing Wang'
'Ying Wang'
'Ya-Jie Zuo'
'Chong-Min Zhong'

_publ_section_title
;
 3,3'-Dimethyl-1,1'-ethylenediimidazolium dibromide
;
_journal_coeditor_code XU2219
_journal_issue 4
_journal_name_full 'Acta Crystallographica Section E'
_journal_page_first o1880
_journal_page_last o1881
_journal_paper_doi 10.1107/S160053680701197X
_journal_volume 63
_journal_year 2007
_chemical_formula_iupac 'C10 H16 N4 2+, 2Br -'
_chemical_formula_moiety 'C10 H16 N4 2+, 2(Br -)'
_chemical_formula_sum 'C10 H16 Br2 N4'
_chemical_formula_weight 352.09
_chemical_melting_point 503
_chemical_name_systematic
;
3,3'-Dimethyl-1,1'-ethylenediimidazolium dibromide
;
_space_group_IT_number 14
_symmetry_cell_setting monoclinic
_symmetry_space_group_name_Hall '-P 2ybc'
_symmetry_space_group_name_H-M 'P 1 21/c 1'
_atom_sites_solution_hydrogens geom
_atom_sites_solution_primary direct
_atom_sites_solution_secondary difmap
_audit_creation_method SHELXL-97
_cell_angle_alpha 90.00
_cell_angle_beta 107.676(2)
_cell_angle_gamma 90.00
_cell_formula_units_Z 2
_cell_length_a 8.4978(11)
_cell_length_b 8.9630(11)
_cell_length_c 9.2599(12)
_cell_measurement_reflns_used 2781
_cell_measurement_temperature 295(2)
_cell_measurement_theta_max 28.1
_cell_measurement_theta_min 2.8
_cell_volume 671.99(15)
_computing_cell_refinement 'SAINT (Bruker, 2005)'
_computing_data_collection 'SMART (Bruker, 2005)'
_computing_data_reduction SAINT
_computing_molecular_graphics 'ORTEP-3 for Windows (Farrugia, 1997)'
_computing_publication_material 'SHELXTL (Bruker, 2000)'
_computing_structure_refinement 'SHELXL97 (Sheldrick, 1997)'
_computing_structure_solution 'SHELXS97 (Sheldrick, 1997)'
_diffrn_ambient_temperature 295(2)
_diffrn_measured_fraction_theta_full 0.98
_diffrn_measured_fraction_theta_max 0.98
_diffrn_measurement_device_type 'Bruker SMART CCD area-detector'
_diffrn_measurement_method '\f and \w'
_diffrn_radiation_monochromator graphite
_diffrn_radiation_source 'fine-focus sealed tube'
_diffrn_radiation_type MoK\a
_diffrn_radiation_wavelength 0.71073
_diffrn_reflns_av_R_equivalents 0.019
_diffrn_reflns_av_sigmaI/netI 0.020
_diffrn_reflns_limit_h_max 11
_diffrn_reflns_limit_h_min -11
_diffrn_reflns_limit_k_max 11
_diffrn_reflns_limit_k_min -6
_diffrn_reflns_limit_l_max 12
_diffrn_reflns_limit_l_min -11
_diffrn_reflns_number 4592
_diffrn_reflns_theta_full 28.3
_diffrn_reflns_theta_max 28.3
_diffrn_reflns_theta_min 2.5
_diffrn_standards_interval_count 0
_diffrn_standards_interval_time 0
_diffrn_standards_number 0
_exptl_absorpt_coefficient_mu 6.013
_exptl_absorpt_correction_T_max 0.120
_exptl_absorpt_correction_T_min 0.106
_exptl_absorpt_correction_type multi-scan
_exptl_absorpt_process_details '(SADABS; Sheldrick, 2005)'
_exptl_crystal_colour colorless
_exptl_crystal_density_diffrn 1.740
_exptl_crystal_density_method 'not measured'
_exptl_crystal_description Block
_exptl_crystal_F_000 348
_exptl_crystal_size_max 0.40
_exptl_crystal_size_mid 0.38
_exptl_crystal_size_min 0.35
_refine_diff_density_max 0.50
_refine_diff_density_min -0.32
_refine_ls_extinction_coef 0.0227(17)
_refine_ls_extinction_expression Fc^*^=kFc[1+0.001xFc^2^\l^3^/sin(2\q)]^-1/4^
_refine_ls_extinction_method SHELXL97
_refine_ls_goodness_of_fit_ref 1.067
_refine_ls_hydrogen_treatment constr
_refine_ls_matrix_type full
_refine_ls_number_parameters 75
_refine_ls_number_reflns 1648
_refine_ls_number_restraints 0
_refine_ls_restrained_S_all 1.067
_refine_ls_R_factor_all 0.027
_refine_ls_R_factor_gt 0.023
_refine_ls_shift/su_max 0.000
_refine_ls_shift/su_mean 0.000
_refine_ls_structure_factor_coef Fsqd
_refine_ls_weighting_details 'calc w=1/[\s^2^(Fo^2^)+(0.0333P)^2^+0.2271P] where P=(Fo^2^+2Fc^2^)/3'
_refine_ls_weighting_scheme calc
_refine_ls_wR_factor_gt 0.059
_refine_ls_wR_factor_ref 0.061
_reflns_number_gt 1474
_reflns_number_total 1648
_reflns_threshold_expression I>2\s(I)
_cod_data_source_file xu2219.cif
_cod_data_source_block I
_cod_depositor_comments
;
The following automatic conversions were performed:
'_symmetry_cell_setting' value 'Monoclinic' changed to 'monoclinic'
according to '/home/saulius/struct/CIF-dictionaries/cif_core.dic'
dictionary named 'cif_core.dic' version 2.4.1 from
2010-06-29.

'_geom_hbond_publ_flag' value 'Y' changed to 'y' according to
'/home/saulius/struct/CIF-dictionaries/cif_core.dic' dictionary named
'cif_core.dic' version 2.4.1 from 2010-06-29 (2 times).

Automatic conversion script
Id: cif_fix_enum 1527 2010-12-29 10:47:43Z saulius 

The following automatic conversions were performed:

'_symmetry_cell_setting' value 'Monoclinic' changed to 'monoclinic'
according to /home/saulius/struct/CIF-dictionaries/cif_core.dic
dictionary named 'cif_core.dic' version 2.4.1 from
2010-06-29.

'_geom_hbond_publ_flag' value 'Y' changed to 'y'
according to /home/saulius/struct/CIF-dictionaries/cif_core.dic
dictionary named 'cif_core.dic' version 2.4.1 from 2010-06-29 (2
times).

Automatic conversion script
Id: cif_fix_values 1715 2011-07-08 13:25:40Z adriana 
;
_cod_original_sg_symbol_H-M 'P 21/c'
_cod_database_code 2213067
_cod_database_fobs_code 2213067

loop_
_symmetry_equiv_pos_as_xyz
'x, y, z'
'-x, -y, -z'
'-x, y+1/2, -z+1/2'
'x, -y+1/2, z-1/2'

loop_
_atom_site_type_symbol
_atom_site_label
_atom_site_fract_x
_atom_site_fract_y
_atom_site_fract_z
_atom_site_U_iso_or_equiv
_atom_site_adp_type
_atom_site_calc_flag
_atom_site_refinement_flags
_atom_site_occupancy
Br Br1 0.71808(3) 0.14500(2) 0.46342(2) 0.03865(10) Uani d . 1
N N1 0.62497(18) 0.58708(18) 0.38950(17) 0.0281(3) Uani d . 1
N N2 0.8498(2) 0.61593(19) 0.33170(19) 0.0328(3) Uani d . 1
C C1 0.7313(2) 0.5193(2) 0.3321(2) 0.0315(4) Uani d . 1
H H1 0.7241 0.4212 0.2980 0.038 Uiso calc R 1
C C2 0.6749(3) 0.7321(2) 0.4248(3) 0.0377(4) Uani d . 1
H H2 0.6217 0.8040 0.4654 0.045 Uiso calc R 1
C C3 0.8165(3) 0.7496(2) 0.3888(2) 0.0404(5) Uani d . 1
H H3 0.8796 0.8361 0.4005 0.048 Uiso calc R 1
C C4 0.9919(3) 0.5835(3) 0.2784(3) 0.0489(6) Uani d . 1
H H4A 1.0613 0.5109 0.3438 0.073 Uiso calc R 1
H H4B 1.0536 0.6735 0.2796 0.073 Uiso calc R 1
H H4C 0.9538 0.5451 0.1769 0.073 Uiso calc R 1
C C5 0.4814(2) 0.5167(2) 0.4165(2) 0.0326(4) Uani d . 1
H H5A 0.4549 0.4249 0.3587 0.039 Uiso calc R 1
H H5B 0.3868 0.5828 0.3836 0.039 Uiso calc R 1

loop_
_atom_site_aniso_label
_atom_site_aniso_U_11
_atom_site_aniso_U_22
_atom_site_aniso_U_33
_atom_site_aniso_U_12
_atom_site_aniso_U_13
_atom_site_aniso_U_23
Br1 0.04662(15) 0.03030(14) 0.03931(14) 0.00030(8) 0.01346(9) -0.00237(8)
N1 0.0289(7) 0.0275(7) 0.0296(7) -0.0027(6) 0.0117(6) 0.0004(6)
N2 0.0332(8) 0.0362(9) 0.0327(8) -0.0082(7) 0.0157(6) -0.0061(7)
C1 0.0347(9) 0.0287(9) 0.0344(9) -0.0049(7) 0.0152(7) -0.0052(7)
C2 0.0467(11) 0.0265(9) 0.0458(11) -0.0018(8) 0.0228(9) -0.0025(8)
C3 0.0520(12) 0.0295(10) 0.0462(12) -0.0122(9) 0.0248(10) -0.0059(9)
C4 0.0380(11) 0.0666(16) 0.0498(12) -0.0098(11) 0.0250(10) -0.0138(12)
C5 0.0267(8) 0.0416(11) 0.0309(9) -0.0063(8) 0.0106(7) 0.0028(8)

loop_
_atom_type_symbol
_atom_type_description
_atom_type_scat_dispersion_real
_atom_type_scat_dispersion_imag
_atom_type_scat_source
C C 0.0033 0.0016 'International Tables Vol C Tables 4.2.6.8 and 6.1.1.4'
H H 0.0000 0.0000 'International Tables Vol C Tables 4.2.6.8 and 6.1.1.4'
N N 0.0061 0.0033 'International Tables Vol C Tables 4.2.6.8 and 6.1.1.4'
Br Br -0.2901 2.4595 'International Tables Vol C Tables 4.2.6.8 and 6.1.1.4'

loop_
_geom_angle_atom_site_label_1
_geom_angle_atom_site_label_2
_geom_angle_atom_site_label_3
_geom_angle_site_symmetry_1
_geom_angle_site_symmetry_3
_geom_angle
C1 N1 C2 . . 109.22(15)
C1 N1 C5 . . 125.22(17)
C2 N1 C5 . . 125.52(16)
C1 N2 C3 . . 108.84(16)
C1 N2 C4 . . 125.04(18)
C3 N2 C4 . . 126.11(18)
N1 C1 N2 . . 108.14(17)
N1 C1 H1 . . 125.9
N2 C1 H1 . . 125.9
C3 C2 N1 . . 106.55(17)
C3 C2 H2 . . 126.7
N1 C2 H2 . . 126.7
C2 C3 N2 . . 107.23(17)
C2 C3 H3 . . 126.4
N2 C3 H3 . . 126.4
N2 C4 H4A . . 109.5
N2 C4 H4B . . 109.5
H4A C4 H4B . . 109.5
N2 C4 H4C . . 109.5
H4A C4 H4C . . 109.5
H4B C4 H4C . . 109.5
N1 C5 C5 . 2_666 109.54(18)
N1 C5 H5A . . 109.8
C5 C5 H5A 2_666 . 109.8
N1 C5 H5B . . 109.8
C5 C5 H5B 2_666 . 109.8
H5A C5 H5B . . 108.2

loop_
_geom_bond_atom_site_label_1
_geom_bond_atom_site_label_2
_geom_bond_site_symmetry_2
_geom_bond_distance
N1 C1 . 1.327(2)
N1 C2 . 1.376(3)
N1 C5 . 1.461(2)
N2 C1 . 1.329(2)
N2 C3 . 1.374(3)
N2 C4 . 1.466(2)
C1 H1 . 0.9300
C2 C3 . 1.351(3)
C2 H2 . 0.9300
C3 H3 . 0.9300
C4 H4A . 0.9600
C4 H4B . 0.9600
C4 H4C . 0.9600
C5 C5 2_666 1.512(4)
C5 H5A . 0.9700
C5 H5B . 0.9700

loop_
_geom_hbond_atom_site_label_D
_geom_hbond_atom_site_label_H
_geom_hbond_atom_site_label_A
_geom_hbond_site_symmetry_A
_geom_hbond_distance_DH
_geom_hbond_distance_HA
_geom_hbond_distance_DA
_geom_hbond_angle_DHA
_geom_hbond_publ_flag
C1 H1 Br1 1_555 0.93 2.92 3.5818(19) 129 y
C4 H4C Br1 4_555 0.96 2.90 3.741(3) 147 y

loop_
_geom_torsion_atom_site_label_1
_geom_torsion_atom_site_label_2
_geom_torsion_atom_site_label_3
_geom_torsion_atom_site_label_4
_geom_torsion_site_symmetry_4
_geom_torsion
C2 N1 C1 N2 . 1.0(2)
C5 N1 C1 N2 . -176.73(16)
C3 N2 C1 N1 . -0.8(2)
C4 N2 C1 N1 . 179.32(19)
C1 N1 C2 C3 . -0.8(2)
C5 N1 C2 C3 . 176.90(18)
N1 C2 C3 N2 . 0.3(2)
C1 N2 C3 C2 . 0.3(2)
C4 N2 C3 C2 . -179.8(2)
C1 N1 C5 C5 2_666 102.8(3)
C2 N1 C5 C5 2_666 -74.6(3)
